data_2220845
loop_
_publ_author_name
'Chai, Yun'
'Wan, Zhi-Long'
'Guo, Hui-Yuan'
'Liu, Ming-Liang'

_publ_section_title
;
 <i>tert</i>-Butyl
 3-carbamoyl-4-methoxyimino-3-methylpiperidine-1-carboxylate
;
_journal_coeditor_code IS2378
_journal_issue 2
_journal_name_full 'Acta Crystallographica Section E'
_journal_page_first o282
_journal_paper_doi 10.1107/S1600536809000634
_journal_volume 65
_journal_year 2009
_chemical_formula_iupac 'C13 H23 N3 O4'
_chemical_formula_moiety 'C13 H23 N3 O4'
_chemical_formula_sum 'C13 H23 N3 O4'
_chemical_formula_weight 285.34
_chemical_name_systematic
;
<i>tert</i>-Butyl 3-carbamoyl-4-methoxyimino-3-methylpiperidine-1-carboxylate
;
_space_group_IT_number 2
_symmetry_cell_setting triclinic
_symmetry_space_group_name_Hall '-P 1'
_symmetry_space_group_name_H-M 'P -1'
_atom_sites_solution_hydrogens geom
_atom_sites_solution_primary direct
_atom_sites_solution_secondary difmap
_audit_creation_method SHELXL-97
_cell_angle_alpha 79.5710(10)
_cell_angle_beta 73.0340(10)
_cell_angle_gamma 84.973(2)
_cell_formula_units_Z 2
_cell_length_a 7.3750(14)
_cell_length_b 10.0132(16)
_cell_length_c 11.3383(18)
_cell_measurement_reflns_used 1147
_cell_measurement_temperature 298(2)
_cell_measurement_theta_max 23.61
_cell_measurement_theta_min 2.574
_cell_volume 787.1(2)
_computing_cell_refinement 'SAINT (Bruker, 1999)'
_computing_data_collection 'SMART (Bruker, 1998)'
_computing_data_reduction 'SAINT (Bruker, 1999)'
_computing_molecular_graphics 'SHELXTL (Sheldrick, 2008)'
_computing_publication_material 'SHELXTL (Sheldrick, 2008)'
_computing_structure_refinement 'SHELXL97 (Sheldrick, 2008)'
_computing_structure_solution 'SHELXS97 (Sheldrick, 2008)'
_diffrn_ambient_temperature 298(2)
_diffrn_measured_fraction_theta_full 0.983
_diffrn_measured_fraction_theta_max 0.983
_diffrn_measurement_device_type 'Bruker SMART APEX CCD'
_diffrn_measurement_method '\f and \w'
_diffrn_radiation_monochromator graphite
_diffrn_radiation_source 'fine-focus sealed tube'
_diffrn_radiation_type MoK\a
_diffrn_radiation_wavelength 0.71073
_diffrn_reflns_av_R_equivalents 0.0414
_diffrn_reflns_av_sigmaI/netI 0.0766
_diffrn_reflns_limit_h_max 8
_diffrn_reflns_limit_h_min -7
_diffrn_reflns_limit_k_max 10
_diffrn_reflns_limit_k_min -11
_diffrn_reflns_limit_l_max 13
_diffrn_reflns_limit_l_min -12
_diffrn_reflns_number 4100
_diffrn_reflns_theta_full 25.01
_diffrn_reflns_theta_max 25.01
_diffrn_reflns_theta_min 1.90
_exptl_absorpt_coefficient_mu 0.090
_exptl_absorpt_correction_T_max 0.9626
_exptl_absorpt_correction_T_min 0.9456
_exptl_absorpt_correction_type multi-scan
_exptl_absorpt_process_details '(<i>SADABS</i>; Sheldrick, 1996)'
_exptl_crystal_colour colorless
_exptl_crystal_density_diffrn 1.204
_exptl_crystal_density_method 'not measured'
_exptl_crystal_description block
_exptl_crystal_F_000 308
_exptl_crystal_size_max 0.50
_exptl_crystal_size_mid 0.45
_exptl_crystal_size_min 0.44
_refine_diff_density_max 0.217
_refine_diff_density_min -0.180
_refine_ls_extinction_coef 0.052(9)
_refine_ls_extinction_expression Fc^*^=kFc[1+0.001xFc^2^\l^3^/sin(2\q)]^-1/4^
_refine_ls_extinction_method 'SHELXL97 (Sheldrick, 2008)'
_refine_ls_goodness_of_fit_ref 1.043
_refine_ls_hydrogen_treatment constr
_refine_ls_matrix_type full
_refine_ls_number_parameters 187
_refine_ls_number_reflns 2727
_refine_ls_number_restraints 0
_refine_ls_restrained_S_all 1.043
_refine_ls_R_factor_all 0.1013
_refine_ls_R_factor_gt 0.0562
_refine_ls_shift/su_max 0.001
_refine_ls_shift/su_mean 0.000
_refine_ls_structure_factor_coef Fsqd
_refine_ls_weighting_details 'calc w=1/[\s^2^(Fo^2^)+(0.0793P)^2^] where P=(Fo^2^+2Fc^2^)/3'
_refine_ls_weighting_scheme calc
_refine_ls_wR_factor_gt 0.1433
_refine_ls_wR_factor_ref 0.1761
_reflns_number_gt 1535
_reflns_number_total 2727
_reflns_threshold_expression I>2\s(I)
_cod_data_source_file is2378.cif
_cod_data_source_block I
_cod_depositor_comments
;
The following automatic conversions were performed:
'_symmetry_cell_setting' value 'Triclinic' changed to 'triclinic'
according to '/home/saulius/struct/CIF-dictionaries/cif_core.dic'
dictionary named 'cif_core.dic' version 2.4.1 from 2010-06-29.

Automatic conversion script
Id: cif_fix_enum 1527 2010-12-29 10:47:43Z saulius 

The following automatic conversions were performed:

'_symmetry_cell_setting' value 'Triclinic' changed to 'triclinic'
according to /home/saulius/struct/CIF-dictionaries/cif_core.dic
dictionary named 'cif_core.dic' version 2.4.1 from 2010-06-29.

Automatic conversion script
Id: cif_fix_values 1715 2011-07-08 13:25:40Z adriana 
;
_cod_database_code 2220845
_cod_database_fobs_code 2220845

loop_
_symmetry_equiv_pos_as_xyz
'x, y, z'
'-x, -y, -z'

loop_
_atom_site_type_symbol
_atom_site_label
_atom_site_fract_x
_atom_site_fract_y
_atom_site_fract_z
_atom_site_U_iso_or_equiv
_atom_site_adp_type
_atom_site_calc_flag
_atom_site_refinement_flags
_atom_site_occupancy
_atom_site_disorder_assembly
_atom_site_disorder_group
N N1 0.3951(3) 0.3430(2) 0.4995(2) 0.0486(6) Uani d . 1 . .
N N2 0.0625(3) 0.1810(2) 0.4744(2) 0.0647(8) Uani d . 1 . .
H H2A 0.0302 0.1251 0.4355 0.078 Uiso calc R 1 . .
H H2B 0.0918 0.2623 0.4374 0.078 Uiso calc R 1 . .
N N3 0.1916(3) 0.1524(2) 0.8514(2) 0.0485(6) Uani d . 1 . .
O O1 0.6155(3) 0.3495(2) 0.31633(18) 0.0636(6) Uani d . 1 . .
O O2 0.3110(3) 0.4119(2) 0.32090(19) 0.0649(6) Uani d . 1 . .
O O3 0.0266(4) 0.0264(2) 0.6479(2) 0.0825(8) Uani d . 1 . .
O O4 0.3333(3) 0.0907(2) 0.90663(17) 0.0580(6) Uani d . 1 . .
C C1 0.4323(4) 0.3706(3) 0.3737(3) 0.0504(7) Uani d . 1 . .
C C2 0.2080(4) 0.3727(3) 0.5782(3) 0.0502(7) Uani d . 1 . .
H H2C 0.1290 0.4149 0.5257 0.060 Uiso calc R 1 . .
H H2D 0.2180 0.4373 0.6301 0.060 Uiso calc R 1 . .
C C3 0.1121(4) 0.2457(3) 0.6625(2) 0.0453(7) Uani d . 1 . .
C C4 0.2516(4) 0.1757(3) 0.7326(2) 0.0426(7) Uani d . 1 . .
C C5 0.4480(4) 0.1488(3) 0.6534(3) 0.0533(8) Uani d . 1 . .
H H5A 0.4454 0.0802 0.6036 0.064 Uiso calc R 1 . .
H H5B 0.5289 0.1142 0.7067 0.064 Uiso calc R 1 . .
C C6 0.5292(4) 0.2785(3) 0.5672(3) 0.0549(8) Uani d . 1 . .
H H6A 0.5545 0.3409 0.6163 0.066 Uiso calc R 1 . .
H H6B 0.6480 0.2567 0.5082 0.066 Uiso calc R 1 . .
C C7 0.0673(4) 0.1420(3) 0.5911(3) 0.0523(7) Uani d . 1 . .
C C8 -0.0772(4) 0.2898(3) 0.7492(3) 0.0632(9) Uani d . 1 . .
H H8A -0.1396 0.2111 0.8017 0.095 Uiso calc R 1 . .
H H8B -0.1565 0.3366 0.6999 0.095 Uiso calc R 1 . .
H H8C -0.0538 0.3494 0.8003 0.095 Uiso calc R 1 . .
C C9 0.2502(5) 0.0608(4) 1.0379(3) 0.0750(10) Uani d . 1 . .
H H9A 0.2237 0.1438 1.0719 0.112 Uiso calc R 1 . .
H H9B 0.3364 0.0036 1.0756 0.112 Uiso calc R 1 . .
H H9C 0.1342 0.0148 1.0548 0.112 Uiso calc R 1 . .
C C10 0.6835(5) 0.3554(3) 0.1795(3) 0.0698(10) Uani d . 1 . .
C C11 0.5789(7) 0.2537(4) 0.1411(4) 0.1179(17) Uani d . 1 . .
H H11A 0.5946 0.1648 0.1865 0.177 Uiso calc R 1 . .
H H11B 0.6297 0.2525 0.0530 0.177 Uiso calc R 1 . .
H H11C 0.4464 0.2796 0.1594 0.177 Uiso calc R 1 . .
C C12 0.6609(5) 0.4976(3) 0.1139(3) 0.0817(11) Uani d . 1 . .
H H12A 0.5286 0.5235 0.1307 0.123 Uiso calc R 1 . .
H H12B 0.7158 0.5015 0.0255 0.123 Uiso calc R 1 . .
H H12C 0.7241 0.5588 0.1436 0.123 Uiso calc R 1 . .
C C13 0.8911(6) 0.3152(5) 0.1616(4) 0.1190(17) Uani d . 1 . .
H H13A 0.9503 0.3801 0.1898 0.179 Uiso calc R 1 . .
H H13B 0.9521 0.3132 0.0746 0.179 Uiso calc R 1 . .
H H13C 0.9025 0.2267 0.2090 0.179 Uiso calc R 1 . .

loop_
_atom_site_aniso_label
_atom_site_aniso_U_11
_atom_site_aniso_U_22
_atom_site_aniso_U_33
_atom_site_aniso_U_12
_atom_site_aniso_U_13
_atom_site_aniso_U_23
N1 0.0479(14) 0.0503(14) 0.0474(14) -0.0055(11) -0.0176(11) 0.0010(11)
N2 0.088(2) 0.0558(15) 0.0618(17) -0.0246(13) -0.0409(15) 0.0035(12)
N3 0.0467(14) 0.0515(14) 0.0507(15) 0.0004(10) -0.0223(12) -0.0041(11)
O1 0.0670(15) 0.0675(14) 0.0497(13) -0.0009(11) -0.0118(11) -0.0012(10)
O2 0.0748(15) 0.0634(13) 0.0592(13) -0.0091(11) -0.0332(12) 0.0098(10)
O3 0.130(2) 0.0610(15) 0.0685(15) -0.0418(14) -0.0493(15) 0.0113(11)
O4 0.0497(12) 0.0750(14) 0.0472(12) 0.0076(10) -0.0202(9) 0.0013(10)
C1 0.060(2) 0.0407(16) 0.0516(18) -0.0073(14) -0.0207(16) 0.0003(13)
C2 0.0539(18) 0.0430(16) 0.0570(18) 0.0003(13) -0.0233(15) -0.0048(13)
C3 0.0460(16) 0.0454(15) 0.0483(16) -0.0040(12) -0.0214(13) -0.0028(12)
C4 0.0469(16) 0.0385(14) 0.0454(17) -0.0041(12) -0.0180(13) -0.0050(12)
C5 0.0521(17) 0.0562(18) 0.0506(17) 0.0067(14) -0.0195(14) -0.0023(14)
C6 0.0487(17) 0.0651(19) 0.0513(18) -0.0047(14) -0.0197(14) -0.0001(14)
C7 0.0566(18) 0.0502(18) 0.0550(19) -0.0094(14) -0.0271(15) 0.0013(14)
C8 0.0476(18) 0.072(2) 0.066(2) 0.0032(15) -0.0190(15) -0.0008(16)
C9 0.067(2) 0.106(3) 0.0469(19) 0.0100(19) -0.0218(17) 0.0019(18)
C10 0.091(3) 0.061(2) 0.0489(19) -0.0032(18) -0.0078(18) -0.0056(15)
C11 0.183(5) 0.084(3) 0.081(3) -0.036(3) -0.008(3) -0.031(2)
C12 0.109(3) 0.071(2) 0.059(2) -0.018(2) -0.020(2) 0.0060(17)
C13 0.123(4) 0.124(4) 0.072(3) 0.029(3) 0.012(3) 0.001(2)

loop_
_atom_type_symbol
_atom_type_description
_atom_type_scat_dispersion_real
_atom_type_scat_dispersion_imag
_atom_type_scat_source
C C 0.0033 0.0016 'International Tables Vol C Tables 4.2.6.8 and 6.1.1.4'
H H 0.0000 0.0000 'International Tables Vol C Tables 4.2.6.8 and 6.1.1.4'
N N 0.0061 0.0033 'International Tables Vol C Tables 4.2.6.8 and 6.1.1.4'
O O 0.0106 0.0060 'International Tables Vol C Tables 4.2.6.8 and 6.1.1.4'

loop_
_geom_angle_atom_site_label_1
_geom_angle_atom_site_label_2
_geom_angle_atom_site_label_3
_geom_angle_site_symmetry_1
_geom_angle_site_symmetry_3
_geom_angle
_geom_angle_publ_flag
C1 N1 C2 . . 120.1(2) ?
C1 N1 C6 . . 125.2(2) ?
C2 N1 C6 . . 114.7(2) ?
C7 N2 H2A . . 120.0 ?
C7 N2 H2B . . 120.0 ?
H2A N2 H2B . . 120.0 ?
C4 N3 O4 . . 112.3(2) ?
C1 O1 C10 . . 121.1(2) ?
N3 O4 C9 . . 108.1(2) ?
O2 C1 O1 . . 125.0(3) ?
O2 C1 N1 . . 123.0(3) ?
O1 C1 N1 . . 112.0(3) ?
N1 C2 C3 . . 112.9(2) ?
N1 C2 H2C . . 109.0 ?
C3 C2 H2C . . 109.0 ?
N1 C2 H2D . . 109.0 ?
C3 C2 H2D . . 109.0 ?
H2C C2 H2D . . 107.8 ?
C4 C3 C2 . . 106.7(2) ?
C4 C3 C8 . . 113.3(2) ?
C2 C3 C8 . . 108.6(2) ?
C4 C3 C7 . . 107.2(2) ?
C2 C3 C7 . . 114.1(2) ?
C8 C3 C7 . . 107.1(2) ?
N3 C4 C5 . . 127.1(2) ?
N3 C4 C3 . . 117.0(2) ?
C5 C4 C3 . . 115.8(2) ?
C4 C5 C6 . . 110.8(2) ?
C4 C5 H5A . . 109.5 ?
C6 C5 H5A . . 109.5 ?
C4 C5 H5B . . 109.5 ?
C6 C5 H5B . . 109.5 ?
H5A C5 H5B . . 108.1 ?
N1 C6 C5 . . 110.2(2) ?
N1 C6 H6A . . 109.6 ?
C5 C6 H6A . . 109.6 ?
N1 C6 H6B . . 109.6 ?
C5 C6 H6B . . 109.6 ?
H6A C6 H6B . . 108.1 ?
O3 C7 N2 . . 122.2(3) ?
O3 C7 C3 . . 118.3(2) ?
N2 C7 C3 . . 119.4(2) ?
C3 C8 H8A . . 109.5 ?
C3 C8 H8B . . 109.5 ?
H8A C8 H8B . . 109.5 ?
C3 C8 H8C . . 109.5 ?
H8A C8 H8C . . 109.5 ?
H8B C8 H8C . . 109.5 ?
O4 C9 H9A . . 109.5 ?
O4 C9 H9B . . 109.5 ?
H9A C9 H9B . . 109.5 ?
O4 C9 H9C . . 109.5 ?
H9A C9 H9C . . 109.5 ?
H9B C9 H9C . . 109.5 ?
O1 C10 C12 . . 110.4(3) ?
O1 C10 C13 . . 101.3(3) ?
C12 C10 C13 . . 110.6(3) ?
O1 C10 C11 . . 109.4(3) ?
C12 C10 C11 . . 112.3(3) ?
C13 C10 C11 . . 112.2(3) ?
C10 C11 H11A . . 109.5 ?
C10 C11 H11B . . 109.5 ?
H11A C11 H11B . . 109.5 ?
C10 C11 H11C . . 109.5 ?
H11A C11 H11C . . 109.5 ?
H11B C11 H11C . . 109.5 ?
C10 C12 H12A . . 109.5 ?
C10 C12 H12B . . 109.5 ?
H12A C12 H12B . . 109.5 ?
C10 C12 H12C . . 109.5 ?
H12A C12 H12C . . 109.5 ?
H12B C12 H12C . . 109.5 ?
C10 C13 H13A . . 109.5 ?
C10 C13 H13B . . 109.5 ?
H13A C13 H13B . . 109.5 ?
C10 C13 H13C . . 109.5 ?
H13A C13 H13C . . 109.5 ?
H13B C13 H13C . . 109.5 ?

loop_
_geom_bond_atom_site_label_1
_geom_bond_atom_site_label_2
_geom_bond_site_symmetry_2
_geom_bond_distance
_geom_bond_publ_flag
N1 C1 . 1.352(3) ?
N1 C2 . 1.447(3) ?
N1 C6 . 1.461(3) ?
N2 C7 . 1.320(3) ?
N2 H2A . 0.8600 ?
N2 H2B . 0.8600 ?
N3 C4 . 1.274(3) ?
N3 O4 . 1.412(3) ?
O1 C1 . 1.334(3) ?
O1 C10 . 1.477(4) ?
O2 C1 . 1.220(3) ?
O3 C7 . 1.234(3) ?
O4 C9 . 1.421(3) ?
C2 C3 . 1.534(3) ?
C2 H2C . 0.9700 ?
C2 H2D . 0.9700 ?
C3 C4 . 1.526(3) ?
C3 C8 . 1.536(4) ?
C3 C7 . 1.537(4) ?
C4 C5 . 1.496(4) ?
C5 C6 . 1.528(4) ?
C5 H5A . 0.9700 ?
C5 H5B . 0.9700 ?
C6 H6A . 0.9700 ?
C6 H6B . 0.9700 ?
C8 H8A . 0.9600 ?
C8 H8B . 0.9600 ?
C8 H8C . 0.9600 ?
C9 H9A . 0.9600 ?
C9 H9B . 0.9600 ?
C9 H9C . 0.9600 ?
C10 C12 . 1.502(4) ?
C10 C13 . 1.512(5) ?
C10 C11 . 1.522(5) ?
C11 H11A . 0.9600 ?
C11 H11B . 0.9600 ?
C11 H11C . 0.9600 ?
C12 H12A . 0.9600 ?
C12 H12B . 0.9600 ?
C12 H12C . 0.9600 ?
C13 H13A . 0.9600 ?
C13 H13B . 0.9600 ?
C13 H13C . 0.9600 ?

loop_
_geom_hbond_atom_site_label_D
_geom_hbond_atom_site_label_H
_geom_hbond_atom_site_label_A
_geom_hbond_site_symmetry_A
_geom_hbond_distance_DH
_geom_hbond_distance_HA
_geom_hbond_distance_DA
_geom_hbond_angle_DHA
N2 H2B O2 . 0.86 2.25 3.026(3) 150
N2 H2A O3 2_556 0.86 2.06 2.913(3) 173

loop_
_geom_torsion_atom_site_label_1
_geom_torsion_atom_site_label_2
_geom_torsion_atom_site_label_3
_geom_torsion_atom_site_label_4
_geom_torsion_site_symmetry_1
_geom_torsion_site_symmetry_2
_geom_torsion_site_symmetry_3
_geom_torsion_site_symmetry_4
_geom_torsion
_geom_torsion_publ_flag
C4 N3 O4 C9 . . . . -176.3(2) ?
C10 O1 C1 O2 . . . . -9.5(4) ?
C10 O1 C1 N1 . . . . 171.7(2) ?
C2 N1 C1 O2 . . . . -5.1(4) ?
C6 N1 C1 O2 . . . . 172.4(3) ?
C2 N1 C1 O1 . . . . 173.8(2) ?
C6 N1 C1 O1 . . . . -8.8(4) ?
C1 N1 C2 C3 . . . . 119.1(3) ?
C6 N1 C2 C3 . . . . -58.6(3) ?
N1 C2 C3 C4 . . . . 52.9(3) ?
N1 C2 C3 C8 . . . . 175.4(2) ?
N1 C2 C3 C7 . . . . -65.3(3) ?
O4 N3 C4 C5 . . . . -2.0(4) ?
O4 N3 C4 C3 . . . . -178.5(2) ?
C2 C3 C4 N3 . . . . 124.9(2) ?
C8 C3 C4 N3 . . . . 5.5(3) ?
C7 C3 C4 N3 . . . . -112.4(3) ?
C2 C3 C4 C5 . . . . -51.9(3) ?
C8 C3 C4 C5 . . . . -171.3(2) ?
C7 C3 C4 C5 . . . . 70.7(3) ?
N3 C4 C5 C6 . . . . -124.0(3) ?
C3 C4 C5 C6 . . . . 52.5(3) ?
C1 N1 C6 C5 . . . . -122.0(3) ?
C2 N1 C6 C5 . . . . 55.6(3) ?
C4 C5 C6 N1 . . . . -50.8(3) ?
C4 C3 C7 O3 . . . . 47.7(3) ?
C2 C3 C7 O3 . . . . 165.5(3) ?
C8 C3 C7 O3 . . . . -74.2(3) ?
C4 C3 C7 N2 . . . . -136.3(3) ?
C2 C3 C7 N2 . . . . -18.5(4) ?
C8 C3 C7 N2 . . . . 101.7(3) ?
C1 O1 C10 C12 . . . . 66.9(3) ?
C1 O1 C10 C13 . . . . -175.9(3) ?
C1 O1 C10 C11 . . . . -57.2(4) ?
